data_7712471
loop_
_publ_author_name
'Nov\'ak, Miroslav'
'Turek, Jan'
'Milasheuskaya, Yaraslava'
'Sykov\'a, Miriam'
'Dost\'al, Libor'
'Stalmans, Jesse'
'R\%u\<zi\<ckov\'a, Zde\<nka'
'Jurkschat, Klaus'
'Jambor, Roman'

_publ_section_title
;
 Tin(ii) cations stabilized by non-symmetric N,N&#x2032;,O-chelating
 ligands: synthesis and stability
;
_journal_issue 9
_journal_name_full 'Dalton Transactions'
_journal_page_first 2749
_journal_page_last 2761
_journal_paper_doi 10.1039/D2DT03563D
_journal_volume 52
_journal_year 2023
_chemical_formula_moiety 'C26 H31 Cl N2 O2 P Sn, Cl3 Sn'
_chemical_formula_sum 'C26 H31 Cl4 N2 O2 P Sn2'
_chemical_formula_weight 813.68
_space_group_crystal_system triclinic
_space_group_IT_number 2
_space_group_name_Hall '-P 1'
_space_group_name_H-M_alt 'P -1'
_atom_sites_solution_hydrogens geom
_audit_creation_method SHELXL-2014/7
_audit_update_record
;
2022-06-27 deposited with the CCDC.	2023-02-03 downloaded from the CCDC.
;
_cell_angle_alpha 76.435(6)
_cell_angle_beta 85.256(6)
_cell_angle_gamma 73.499(6)
_cell_formula_units_Z 2
_cell_length_a 8.8688(11)
_cell_length_b 12.8162(16)
_cell_length_c 15.329(2)
_cell_measurement_reflns_used 30049
_cell_measurement_temperature 150(2)
_cell_measurement_theta_max 26
_cell_measurement_theta_min 1
_cell_volume 1623.8(4)
_computing_cell_refinement 'APEX3 v2016.5-0 (Bruker AXS)'
_computing_data_collection 'Bruker Instrument Service vV6.2.3'
_computing_data_reduction 'SAINT V8.37A (Bruker AXS Inc., 2015)'
_computing_molecular_graphics 'Platon (Spek, 2009)'
_computing_publication_material 'Platon (Spek, 2009)'
_computing_structure_refinement 'SHELXL-2014/7 (Sheldrick, 2014)'
_computing_structure_solution 'XT, VERSION 2014/5'
_diffrn_ambient_temperature 150(2)
_diffrn_detector_area_resol_mean 10.4167
_diffrn_measured_fraction_theta_full 0.981
_diffrn_measured_fraction_theta_max 0.978
_diffrn_measurement_device_type 'Bruker D8 - Venture'
_diffrn_measurement_method '\f and \w scans to fill the Ewald sphere'
_diffrn_radiation_type MoK\a
_diffrn_radiation_wavelength 0.71073
_diffrn_reflns_av_R_equivalents 0.0681
_diffrn_reflns_av_unetI/netI 0.0553
_diffrn_reflns_Laue_measured_fraction_full 0.981
_diffrn_reflns_Laue_measured_fraction_max 0.978
_diffrn_reflns_limit_h_max 10
_diffrn_reflns_limit_h_min -10
_diffrn_reflns_limit_k_max 15
_diffrn_reflns_limit_k_min -15
_diffrn_reflns_limit_l_max 18
_diffrn_reflns_limit_l_min -18
_diffrn_reflns_number 27085
_diffrn_reflns_point_group_measured_fraction_full 0.981
_diffrn_reflns_point_group_measured_fraction_max 0.978
_diffrn_reflns_theta_full 25.242
_diffrn_reflns_theta_max 25.998
_diffrn_reflns_theta_min 2.395
_diffrn_source 'sealed X-ray tube'
_exptl_absorpt_coefficient_mu 1.942
_exptl_absorpt_correction_T_max 0.7456
_exptl_absorpt_correction_T_min 0.5539
_exptl_absorpt_correction_type multi-scan
_exptl_absorpt_process_details
;
SADABS-2016/2 - Bruker AXS area detector
scaling and absorption correction
;
_exptl_crystal_colour yellow
_exptl_crystal_density_diffrn 1.664
_exptl_crystal_description plate
_exptl_crystal_F_000 800
_exptl_crystal_size_max 0.592
_exptl_crystal_size_mid 0.229
_exptl_crystal_size_min 0.040
_refine_diff_density_max 1.302
_refine_diff_density_min -1.335
_refine_diff_density_rms 0.190
_refine_ls_extinction_coef 0.0051(5)
_refine_ls_extinction_expression Fc^*^=kFc[1+0.001xFc^2^\l^3^/sin(2\q)]^-1/4^
_refine_ls_extinction_method 'SHELXL-2014/7 (Sheldrick 2014'
_refine_ls_goodness_of_fit_ref 1.150
_refine_ls_hydrogen_treatment constr
_refine_ls_matrix_type full
_refine_ls_number_parameters 342
_refine_ls_number_reflns 6239
_refine_ls_number_restraints 312
_refine_ls_restrained_S_all 1.128
_refine_ls_R_factor_all 0.0911
_refine_ls_R_factor_gt 0.0673
_refine_ls_shift/su_max 0.001
_refine_ls_shift/su_mean 0.000
_refine_ls_structure_factor_coef Fsqd
_refine_ls_weighting_details 'w=1/[\s^2^(Fo^2^)+30.0796P] where P=(Fo^2^+2Fc^2^)/3'
_refine_ls_weighting_scheme calc
_refine_ls_wR_factor_gt 0.1499
_refine_ls_wR_factor_ref 0.1585
_reflns_Friedel_coverage 0.000
_reflns_number_gt 4883
_reflns_number_total 6239
_reflns_threshold_expression 'I > 2\s(I)'
_cod_data_source_file d2dt03563d4.cif
_cod_data_source_block 3
_cod_database_code 7712471
_shelx_shelxl_version_number 2014/7
_shelx_space_group_comment
;
The symmetry employed for this shelxl refinement is uniquely defined
by the following loop, which should always be used as a source of
symmetry information in preference to the above space-group names.
They are only intended as comments.
;
_exptl_absorpt_special_details
;
The ratio of minimum to maximum
apparent transmission was 0.743
;

loop_
_space_group_symop_operation_xyz
'x, y, z'
'-x, -y, -z'

loop_
_atom_site_label
_atom_site_type_symbol
_atom_site_fract_x
_atom_site_fract_y
_atom_site_fract_z
_atom_site_U_iso_or_equiv
_atom_site_adp_type
_atom_site_occupancy
_atom_site_site_symmetry_order
_atom_site_calc_flag
_atom_site_refinement_flags_posn
_atom_site_refinement_flags_adp
_atom_site_refinement_flags_occupancy
_atom_site_disorder_assembly
_atom_site_disorder_group
Sn1 Sn 0.42812(7) 0.54248(5) 0.85956(4) 0.0244(2) Uani 1 1 d . U . . .
Cl1 Cl 0.6815(3) 0.4469(2) 0.93676(14) 0.0291(5) Uani 1 1 d . U . . .
P1 P 0.5695(3) 0.7657(2) 0.79224(18) 0.0291(5) Uani 1 1 d . U . . .
O1 O 0.4706(8) 0.7093(6) 0.8604(5) 0.0354(15) Uani 1 1 d . U . . .
N1 N 0.6003(8) 0.5796(6) 0.7343(5) 0.0206(14) Uani 1 1 d . U . . .
C1 C 0.6488(10) 0.5077(7) 0.6809(6) 0.0222(16) Uani 1 1 d . U . . .
Sn2 Sn 0.19636(8) 0.83633(6) 0.54424(5) 0.0318(2) Uani 1 1 d . U . . .
Cl2 Cl 0.2263(4) 0.6738(2) 0.6768(2) 0.0497(7) Uani 1 1 d . U . . .
O2 O 0.7153(9) 0.7888(6) 0.8271(6) 0.0458(19) Uani 1 1 d . U . . .
N2 N 0.5205(8) 0.3847(6) 0.7766(5) 0.0187(13) Uani 1 1 d . U . . .
C2 C 0.7429(11) 0.5271(7) 0.6053(6) 0.0275(19) Uani 1 1 d . U . . .
H2 H 0.7754 0.4746 0.5682 0.033 Uiso 1 1 calc R U . . .
C3 C 0.7887(12) 0.6263(8) 0.5853(7) 0.034(2) Uani 1 1 d . U . . .
H3 H 0.8527 0.6422 0.5338 0.041 Uiso 1 1 calc R U . . .
Cl3 Cl -0.0681(3) 0.9209(2) 0.60040(19) 0.0397(6) Uani 1 1 d . U . . .
C4 C 0.7405(12) 0.6997(8) 0.6402(7) 0.032(2) Uani 1 1 d . U . . .
H4 H 0.7715 0.7669 0.6282 0.039 Uiso 1 1 calc R U . . .
Cl4 Cl 0.0973(3) 0.7393(2) 0.44774(18) 0.0423(6) Uani 1 1 d . U . . .
C5 C 0.6444(10) 0.6738(7) 0.7145(6) 0.0232(16) Uani 1 1 d . U . . .
C6 C 0.6036(11) 0.4011(7) 0.7072(6) 0.0256(18) Uani 1 1 d . U . . .
H6 H 0.6371 0.3465 0.6719 0.031 Uiso 1 1 calc R U . . .
C7 C 0.4758(11) 0.2828(7) 0.8077(6) 0.0239(17) Uani 1 1 d . U . . .
C8 C 0.5858(11) 0.1855(7) 0.8501(6) 0.0260(17) Uani 1 1 d . U . . .
C9 C 0.5319(13) 0.0924(9) 0.8820(7) 0.036(2) Uani 1 1 d . U . . .
H9 H 0.6040 0.0246 0.9100 0.044 Uiso 1 1 calc R U . . .
C10 C 0.3758(14) 0.0941(9) 0.8746(7) 0.042(2) Uani 1 1 d . U . . .
H10 H 0.3424 0.0285 0.8972 0.050 Uiso 1 1 calc R U . . .
C11 C 0.2710(13) 0.1913(9) 0.8346(7) 0.040(2) Uani 1 1 d . U . . .
H11 H 0.1639 0.1929 0.8311 0.048 Uiso 1 1 calc R U . . .
C12 C 0.3170(11) 0.2873(8) 0.7990(6) 0.0281(18) Uani 1 1 d . U . . .
C13 C 0.7569(12) 0.1772(8) 0.8611(7) 0.034(2) Uani 1 1 d . U . . .
H13 H 0.7707 0.2539 0.8394 0.041 Uiso 1 1 calc R U . . .
C14 C 0.8057(13) 0.1371(10) 0.9595(8) 0.046(3) Uani 1 1 d . U . . .
H14A H 0.8002 0.0600 0.9817 0.069 Uiso 1 1 calc R U . . .
H14B H 0.7345 0.1851 0.9954 0.069 Uiso 1 1 calc R U . . .
H14C H 0.9136 0.1405 0.9645 0.069 Uiso 1 1 calc R U . . .
C15 C 0.8619(13) 0.1038(10) 0.8032(8) 0.047(3) Uani 1 1 d . U . . .
H15A H 0.8294 0.1325 0.7405 0.071 Uiso 1 1 calc R U . . .
H15B H 0.8529 0.0274 0.8236 0.071 Uiso 1 1 calc R U . . .
H15C H 0.9713 0.1040 0.8079 0.071 Uiso 1 1 calc R U . . .
C16 C 0.2029(12) 0.3947(8) 0.7516(7) 0.032(2) Uani 1 1 d . U . . .
H16 H 0.2445 0.4579 0.7566 0.039 Uiso 1 1 calc R U . . .
C17 C 0.1976(14) 0.3968(10) 0.6517(8) 0.046(3) Uani 1 1 d . U . . .
H17A H 0.1300 0.4688 0.6210 0.070 Uiso 1 1 calc R U . . .
H17B H 0.1552 0.3366 0.6444 0.070 Uiso 1 1 calc R U . . .
H17C H 0.3041 0.3864 0.6256 0.070 Uiso 1 1 calc R U . . .
C18 C 0.0376(14) 0.4153(12) 0.7923(9) 0.057(3) Uani 1 1 d . U . . .
H18A H -0.0260 0.4895 0.7631 0.086 Uiso 1 1 calc R U . . .
H18B H 0.0428 0.4110 0.8567 0.086 Uiso 1 1 calc R U . . .
H18C H -0.0103 0.3586 0.7833 0.086 Uiso 1 1 calc R U . . .
C21 C 0.4680(12) 0.8978(8) 0.7303(7) 0.034(2) Uani 1 1 d . U . . .
C22 C 0.3047(12) 0.9242(8) 0.7258(7) 0.036(2) Uani 1 1 d . U . . .
H22 H 0.2495 0.8738 0.7594 0.043 Uiso 1 1 calc R U . . .
C23 C 0.2218(15) 1.0257(9) 0.6712(8) 0.047(3) Uani 1 1 d . U . . .
H23 H 0.1108 1.0441 0.6664 0.057 Uiso 1 1 calc R U . . .
C24 C 0.3051(16) 1.0978(10) 0.6249(9) 0.059(3) Uani 1 1 d . U . . .
H24 H 0.2508 1.1658 0.5868 0.070 Uiso 1 1 calc R U . . .
C25 C 0.4626(17) 1.0735(10) 0.6328(11) 0.068(4) Uani 1 1 d . U . . .
H25 H 0.5171 1.1248 0.6001 0.081 Uiso 1 1 calc R U . . .
C26 C 0.5465(15) 0.9746(9) 0.6880(10) 0.056(3) Uani 1 1 d . U . . .
H26 H 0.6561 0.9605 0.6962 0.068 Uiso 1 1 calc R U . . .
C19 C 0.860(10) 0.706(7) 0.849(5) 0.070(6) Uani 0.29(5) 1 d . U P A 1
H19A H 0.9452 0.7180 0.8054 0.084 Uiso 0.29(5) 1 calc R U P A 1
H19B H 0.8495 0.6294 0.8555 0.084 Uiso 0.29(5) 1 calc R U P A 1
C20 C 0.882(9) 0.734(5) 0.946(5) 0.070(6) Uani 0.29(5) 1 d . U P A 1
H20A H 0.8899 0.8103 0.9363 0.105 Uiso 0.29(5) 1 calc R U P A 1
H20B H 0.9773 0.6816 0.9746 0.105 Uiso 0.29(5) 1 calc R U P A 1
H20C H 0.7904 0.7260 0.9853 0.105 Uiso 0.29(5) 1 calc R U P A 1
C19A C 0.842(4) 0.699(3) 0.877(2) 0.070(6) Uani 0.71(5) 1 d . U P A 2
H19C H 0.7959 0.6536 0.9279 0.084 Uiso 0.71(5) 1 calc R U P A 2
H19D H 0.8984 0.6492 0.8371 0.084 Uiso 0.71(5) 1 calc R U P A 2
C20A C 0.953(4) 0.7421(19) 0.911(2) 0.070(6) Uani 0.71(5) 1 d . U P A 2
H20D H 1.0058 0.7813 0.8609 0.105 Uiso 0.71(5) 1 calc R U P A 2
H20E H 1.0311 0.6804 0.9474 0.105 Uiso 0.71(5) 1 calc R U P A 2
H20F H 0.8969 0.7941 0.9485 0.105 Uiso 0.71(5) 1 calc R U P A 2

loop_
_atom_site_aniso_label
_atom_site_aniso_U_11
_atom_site_aniso_U_22
_atom_site_aniso_U_33
_atom_site_aniso_U_23
_atom_site_aniso_U_13
_atom_site_aniso_U_12
Sn1 0.0244(3) 0.0292(4) 0.0189(3) -0.0051(2) 0.0021(2) -0.0070(3)
Cl1 0.0237(11) 0.0402(13) 0.0213(10) -0.0097(9) -0.0006(8) -0.0030(9)
P1 0.0273(12) 0.0241(12) 0.0376(13) -0.0106(10) -0.0041(10) -0.0056(10)
O1 0.045(4) 0.032(3) 0.032(3) -0.014(3) 0.004(3) -0.011(3)
N1 0.021(3) 0.022(3) 0.018(3) -0.003(2) 0.000(2) -0.007(2)
C1 0.022(4) 0.022(3) 0.022(3) -0.003(3) -0.002(3) -0.006(3)
Sn2 0.0305(4) 0.0259(4) 0.0383(4) -0.0061(3) 0.0081(3) -0.0097(3)
Cl2 0.0580(18) 0.0368(15) 0.0491(16) 0.0086(12) -0.0192(14) -0.0140(13)
O2 0.036(3) 0.040(4) 0.068(5) -0.021(4) -0.016(3) -0.008(3)
N2 0.020(3) 0.017(3) 0.021(3) -0.004(2) 0.000(2) -0.008(2)
C2 0.032(5) 0.019(4) 0.028(4) -0.003(3) 0.007(3) -0.005(3)
C3 0.043(5) 0.022(4) 0.037(5) -0.001(3) 0.012(4) -0.015(4)
Cl3 0.0386(14) 0.0290(12) 0.0523(16) -0.0117(11) 0.0177(12) -0.0135(11)
C4 0.034(5) 0.021(4) 0.041(4) -0.003(3) 0.005(4) -0.011(4)
Cl4 0.0557(17) 0.0340(13) 0.0372(14) -0.0140(11) 0.0031(12) -0.0083(12)
C5 0.024(4) 0.017(3) 0.028(4) -0.002(3) -0.003(3) -0.006(3)
C6 0.029(4) 0.025(4) 0.025(4) -0.008(3) 0.007(3) -0.011(3)
C7 0.032(4) 0.024(3) 0.020(4) -0.005(3) 0.004(3) -0.014(3)
C8 0.032(4) 0.025(4) 0.022(4) -0.004(3) 0.005(3) -0.011(3)
C9 0.048(5) 0.033(4) 0.032(5) -0.003(4) 0.003(4) -0.021(4)
C10 0.051(5) 0.038(5) 0.041(6) -0.002(4) 0.007(4) -0.028(4)
C11 0.041(5) 0.041(4) 0.044(6) -0.005(4) 0.004(4) -0.026(4)
C12 0.031(4) 0.030(4) 0.029(4) -0.007(3) 0.001(3) -0.018(3)
C13 0.034(4) 0.029(5) 0.038(5) 0.003(4) -0.002(3) -0.015(3)
C14 0.040(6) 0.054(7) 0.042(5) 0.000(4) -0.005(4) -0.017(5)
C15 0.039(5) 0.049(6) 0.047(6) -0.006(5) 0.003(4) -0.006(5)
C16 0.032(4) 0.035(4) 0.036(4) -0.010(3) -0.002(3) -0.015(3)
C17 0.046(6) 0.047(6) 0.043(5) -0.013(4) -0.010(4) -0.003(5)
C18 0.041(5) 0.060(8) 0.064(7) -0.010(6) 0.008(5) -0.010(5)
C21 0.034(4) 0.026(4) 0.039(5) -0.008(3) 0.002(3) -0.006(3)
C22 0.036(4) 0.028(4) 0.043(5) -0.009(4) 0.002(4) -0.008(3)
C23 0.057(6) 0.033(5) 0.048(6) -0.010(4) -0.002(4) -0.006(4)
C24 0.064(6) 0.031(5) 0.067(7) -0.007(5) 0.019(5) 0.001(4)
C25 0.062(6) 0.030(5) 0.091(9) 0.007(6) 0.025(5) -0.006(4)
C26 0.043(5) 0.029(4) 0.087(8) -0.006(5) 0.023(5) -0.006(4)
C19 0.046(6) 0.059(6) 0.106(13) -0.025(8) -0.037(8) -0.002(5)
C20 0.046(6) 0.059(6) 0.106(13) -0.025(8) -0.037(8) -0.002(5)
C19A 0.046(6) 0.059(6) 0.106(13) -0.025(8) -0.037(8) -0.002(5)
C20A 0.046(6) 0.059(6) 0.106(13) -0.025(8) -0.037(8) -0.002(5)

loop_
_atom_type_symbol
_atom_type_description
_atom_type_scat_dispersion_real
_atom_type_scat_dispersion_imag
_atom_type_scat_source
C C 0.0033 0.0016 'International Tables Vol C Tables 4.2.6.8 and 6.1.1.4'
H H 0.0000 0.0000 'International Tables Vol C Tables 4.2.6.8 and 6.1.1.4'
Cl Cl 0.1484 0.1585 'International Tables Vol C Tables 4.2.6.8 and 6.1.1.4'
N N 0.0061 0.0033 'International Tables Vol C Tables 4.2.6.8 and 6.1.1.4'
O O 0.0106 0.0060 'International Tables Vol C Tables 4.2.6.8 and 6.1.1.4'
P P 0.1023 0.0942 'International Tables Vol C Tables 4.2.6.8 and 6.1.1.4'
Sn Sn -0.6537 1.4246 'International Tables Vol C Tables 4.2.6.8 and 6.1.1.4'

loop_
_geom_angle_atom_site_label_1
_geom_angle_atom_site_label_2
_geom_angle_atom_site_label_3
_geom_angle
_geom_angle_site_symmetry_1
_geom_angle_site_symmetry_3
_geom_angle_publ_flag
O1 Sn1 N1 73.8(2) . . ?
O1 Sn1 Cl1 88.93(19) . . ?
N1 Sn1 Cl1 82.02(17) . . ?
O1 Sn1 N2 139.9(2) . . ?
N1 Sn1 N2 66.4(2) . . ?
Cl1 Sn1 N2 81.93(16) . . ?
O1 P1 O2 117.3(5) . . ?
O1 P1 C21 114.6(5) . . ?
O2 P1 C21 103.0(5) . . ?
O1 P1 C5 106.2(4) . . ?
O2 P1 C5 106.9(4) . . ?
C21 P1 C5 108.4(5) . . ?
P1 O1 Sn1 124.3(4) . . ?
C1 N1 C5 118.7(8) . . ?
C1 N1 Sn1 120.1(6) . . ?
C5 N1 Sn1 121.1(6) . . ?
N1 C1 C2 122.6(8) . . ?
N1 C1 C6 117.4(8) . . ?
C2 C1 C6 119.9(8) . . ?
Cl3 Sn2 Cl4 93.78(10) . . ?
Cl3 Sn2 Cl2 89.47(10) . . ?
Cl4 Sn2 Cl2 92.48(10) . . ?
C19 O2 P1 123(4) . . ?
C19A O2 P1 122.3(15) . . ?
C6 N2 C7 122.1(7) . . ?
C6 N2 Sn1 117.0(6) . . ?
C7 N2 Sn1 120.8(5) . . ?
C1 C2 C3 118.1(9) . . ?
C1 C2 H2 120.9 . . ?
C3 C2 H2 120.9 . . ?
C4 C3 C2 119.4(9) . . ?
C4 C3 H3 120.3 . . ?
C2 C3 H3 120.3 . . ?
C3 C4 C5 118.5(9) . . ?
C3 C4 H4 120.8 . . ?
C5 C4 H4 120.8 . . ?
N1 C5 C4 122.6(8) . . ?
N1 C5 P1 114.6(6) . . ?
C4 C5 P1 122.9(7) . . ?
N2 C6 C1 118.8(8) . . ?
N2 C6 H6 120.6 . . ?
C1 C6 H6 120.6 . . ?
C8 C7 C12 122.3(8) . . ?
C8 C7 N2 120.1(8) . . ?
C12 C7 N2 117.4(8) . . ?
C9 C8 C7 116.7(9) . . ?
C9 C8 C13 119.3(9) . . ?
C7 C8 C13 124.0(8) . . ?
C8 C9 C10 122.4(10) . . ?
C8 C9 H9 118.8 . . ?
C10 C9 H9 118.8 . . ?
C11 C10 C9 119.2(10) . . ?
C11 C10 H10 120.4 . . ?
C9 C10 H10 120.4 . . ?
C10 C11 C12 121.7(10) . . ?
C10 C11 H11 119.2 . . ?
C12 C11 H11 119.2 . . ?
C11 C12 C7 117.6(9) . . ?
C11 C12 C16 122.2(9) . . ?
C7 C12 C16 120.2(8) . . ?
C8 C13 C15 110.9(9) . . ?
C8 C13 C14 112.0(8) . . ?
C15 C13 C14 111.4(9) . . ?
C8 C13 H13 107.4 . . ?
C15 C13 H13 107.4 . . ?
C14 C13 H13 107.4 . . ?
C13 C14 H14A 109.5 . . ?
C13 C14 H14B 109.5 . . ?
H14A C14 H14B 109.5 . . ?
C13 C14 H14C 109.5 . . ?
H14A C14 H14C 109.5 . . ?
H14B C14 H14C 109.5 . . ?
C13 C15 H15A 109.5 . . ?
C13 C15 H15B 109.5 . . ?
H15A C15 H15B 109.5 . . ?
C13 C15 H15C 109.5 . . ?
H15A C15 H15C 109.5 . . ?
H15B C15 H15C 109.5 . . ?
C12 C16 C18 113.9(9) . . ?
C12 C16 C17 110.2(8) . . ?
C18 C16 C17 110.1(9) . . ?
C12 C16 H16 107.4 . . ?
C18 C16 H16 107.4 . . ?
C17 C16 H16 107.4 . . ?
C16 C17 H17A 109.5 . . ?
C16 C17 H17B 109.5 . . ?
H17A C17 H17B 109.5 . . ?
C16 C17 H17C 109.5 . . ?
H17A C17 H17C 109.5 . . ?
H17B C17 H17C 109.5 . . ?
C16 C18 H18A 109.5 . . ?
C16 C18 H18B 109.5 . . ?
H18A C18 H18B 109.5 . . ?
C16 C18 H18C 109.5 . . ?
H18A C18 H18C 109.5 . . ?
H18B C18 H18C 109.5 . . ?
C26 C21 C22 120.1(10) . . ?
C26 C21 P1 121.3(9) . . ?
C22 C21 P1 118.6(8) . . ?
C21 C22 C23 119.7(10) . . ?
C21 C22 H22 120.1 . . ?
C23 C22 H22 120.1 . . ?
C24 C23 C22 118.6(12) . . ?
C24 C23 H23 120.7 . . ?
C22 C23 H23 120.7 . . ?
C25 C24 C23 121.2(12) . . ?
C25 C24 H24 119.4 . . ?
C23 C24 H24 119.4 . . ?
C24 C25 C26 121.2(12) . . ?
C24 C25 H25 119.4 . . ?
C26 C25 H25 119.4 . . ?
C21 C26 C25 118.9(12) . . ?
C21 C26 H26 120.6 . . ?
C25 C26 H26 120.6 . . ?
O2 C19 C20 96(5) . . ?
O2 C19 H19A 112.5 . . ?
C20 C19 H19A 112.5 . . ?
O2 C19 H19B 112.5 . . ?
C20 C19 H19B 112.5 . . ?
H19A C19 H19B 110.0 . . ?
C19 C20 H20A 109.5 . . ?
C19 C20 H20B 109.5 . . ?
H20A C20 H20B 109.5 . . ?
C19 C20 H20C 109.5 . . ?
H20A C20 H20C 109.5 . . ?
H20B C20 H20C 109.5 . . ?
C20A C19A O2 112(3) . . ?
C20A C19A H19C 109.3 . . ?
O2 C19A H19C 109.3 . . ?
C20A C19A H19D 109.3 . . ?
O2 C19A H19D 109.3 . . ?
H19C C19A H19D 107.9 . . ?
C19A C20A H20D 109.5 . . ?
C19A C20A H20E 109.5 . . ?
H20D C20A H20E 109.5 . . ?
C19A C20A H20F 109.5 . . ?
H20D C20A H20F 109.5 . . ?
H20E C20A H20F 109.5 . . ?

loop_
_geom_bond_atom_site_label_1
_geom_bond_atom_site_label_2
_geom_bond_distance
_geom_bond_site_symmetry_2
_geom_bond_publ_flag
Sn1 O1 2.277(7) . ?
Sn1 N1 2.397(7) . ?
Sn1 Cl1 2.479(2) . ?
Sn1 N2 2.544(7) . ?
P1 O1 1.495(7) . ?
P1 O2 1.566(7) . ?
P1 C21 1.760(10) . ?
P1 C5 1.826(9) . ?
N1 C1 1.331(11) . ?
N1 C5 1.334(11) . ?
C1 C2 1.387(12) . ?
C1 C6 1.488(12) . ?
Sn2 Cl3 2.465(3) . ?
Sn2 Cl4 2.491(3) . ?
Sn2 Cl2 2.515(3) . ?
O2 C19 1.42(7) . ?
O2 C19A 1.48(3) . ?
N2 C6 1.255(11) . ?
N2 C7 1.436(11) . ?
C2 C3 1.402(13) . ?
C2 H2 0.9500 . ?
C3 C4 1.364(14) . ?
C3 H3 0.9500 . ?
C4 C5 1.399(13) . ?
C4 H4 0.9500 . ?
C6 H6 0.9500 . ?
C7 C8 1.402(13) . ?
C7 C12 1.409(13) . ?
C8 C9 1.379(13) . ?
C8 C13 1.512(13) . ?
C9 C10 1.392(15) . ?
C9 H9 0.9500 . ?
C10 C11 1.368(16) . ?
C10 H10 0.9500 . ?
C11 C12 1.382(13) . ?
C11 H11 0.9500 . ?
C12 C16 1.519(14) . ?
C13 C15 1.516(15) . ?
C13 C14 1.531(14) . ?
C13 H13 1.0000 . ?
C14 H14A 0.9800 . ?
C14 H14B 0.9800 . ?
C14 H14C 0.9800 . ?
C15 H15A 0.9800 . ?
C15 H15B 0.9800 . ?
C15 H15C 0.9800 . ?
C16 C18 1.521(15) . ?
C16 C17 1.530(14) . ?
C16 H16 1.0000 . ?
C17 H17A 0.9800 . ?
C17 H17B 0.9800 . ?
C17 H17C 0.9800 . ?
C18 H18A 0.9800 . ?
C18 H18B 0.9800 . ?
C18 H18C 0.9800 . ?
C21 C26 1.375(15) . ?
C21 C22 1.395(14) . ?
C22 C23 1.407(15) . ?
C22 H22 0.9500 . ?
C23 C24 1.377(17) . ?
C23 H23 0.9500 . ?
C24 C25 1.351(19) . ?
C24 H24 0.9500 . ?
C25 C26 1.393(17) . ?
C25 H25 0.9500 . ?
C26 H26 0.9500 . ?
C19 C20 1.65(11) . ?
C19 H19A 0.9900 . ?
C19 H19B 0.9900 . ?
C20 H20A 0.9800 . ?
C20 H20B 0.9800 . ?
C20 H20C 0.9800 . ?
C19A C20A 1.44(4) . ?
C19A H19C 0.9900 . ?
C19A H19D 0.9900 . ?
C20A H20D 0.9800 . ?
C20A H20E 0.9800 . ?
C20A H20F 0.9800 . ?
